data_7714964
loop_
_publ_author_name
'Villa-P&#xe9;rez, Cristian'
'Zabala-Lekuona, Andoni'
'Vitorica-Yrezabal, I&#xf1;igo J'
'Seco, Jos&#xe9; Manuel'
'Cepeda, Javier'
'Echeverr&#xed;a, Gustavo Alberto'
'Soria, Delia Beatriz'

_publ_section_title
;
 Spin canting and slow magnetic relaxation in mononuclear cobalt(II)
 sulfadiazine ternary complexes.
;
_journal_issue 7
_journal_name_full 'Dalton transactions (Cambridge, England : 2003)'
_journal_page_first 3254
_journal_page_last 3266
_journal_paper_doi 10.1039/d3dt02359a
_journal_volume 53
_journal_year 2024
_chemical_formula_moiety 'C28 H21 Cl N6 Ni O2 S'
_chemical_formula_sum 'C28 H21 Cl N6 Ni O2 S'
_chemical_formula_weight 599.73
_space_group_crystal_system monoclinic
_space_group_IT_number 14
_space_group_name_Hall '-P 2yn'
_space_group_name_H-M_alt 'P 1 21/n 1'
_atom_sites_solution_hydrogens mixed
_atom_sites_solution_primary dual
_audit_creation_date 2023-11-14
_audit_creation_method
;
Olex2 1.5
(compiled 2023.08.24 svn.re1ec1418 for OlexSys, GUI svn.r6817)
;
_audit_update_record
;
2023-11-21 deposited with the CCDC.	2024-01-03 downloaded from the CCDC.
;
_cell_angle_alpha 90
_cell_angle_beta 99.955(4)
_cell_angle_gamma 90
_cell_formula_units_Z 4
_cell_length_a 9.1866(3)
_cell_length_b 28.6498(10)
_cell_length_c 10.0473(4)
_cell_measurement_reflns_used 10388
_cell_measurement_temperature 232(80)
_cell_measurement_theta_max 29.7310
_cell_measurement_theta_min 2.1790
_cell_volume 2604.58(17)
_computing_cell_refinement 'CrysAlisPro 1.171.41.93a (Rigaku OD, 2020)'
_computing_data_collection 'CrysAlisPro 1.171.41.93a (Rigaku OD, 2020)'
_computing_data_reduction 'CrysAlisPro 1.171.41.93a (Rigaku OD, 2020)'
_computing_molecular_graphics 'Olex2 1.5 (Dolomanov et al., 2009)'
_computing_publication_material 'Olex2 1.5 (Dolomanov et al., 2009)'
_computing_structure_refinement 'SHELXL 2018/3 (Sheldrick, 2015)'
_computing_structure_solution 'SHELXT 2018/2 (Sheldrick, 2018)'
_diffrn_ambient_environment N~2~
_diffrn_ambient_temperature 232(80)
_diffrn_detector 'Hybrid Pixel Array Detector'
_diffrn_detector_area_resol_mean 10.0000
_diffrn_detector_type HyPix
_diffrn_measured_fraction_theta_full 1.000
_diffrn_measured_fraction_theta_max 0.843
_diffrn_measurement_details
;
List of Runs (angles in degrees, time in seconds):

  # Type    Start    End  Width  t~exp~   \w     \q     \k     \f   Frames
#--------------------------------------------------------------------------
  1  \w     29.00  66.00   0.50   50.00    --   15.42-140.00 169.00   74
  2  \w     20.00  46.00   0.50   50.00    --   15.42-130.00 -16.00   52
  3  \w    -22.00  21.00   0.50   50.00    --  -14.80 -99.00-120.00   86
  4  \w    -62.00  39.00   0.50   50.00    --   15.42 -57.00 150.00  202
  5  \w     15.00  40.00   0.50   50.00    --   15.42 -99.00-180.00   50
  6  \w    -42.00  42.00   0.50   50.00    --   15.42 -57.00-120.00  168
  7  \w     -4.00  54.00   0.50   50.00    --  -14.80  57.00 -30.00  116
  8  \w    -89.00 -49.00   0.50   50.00    --  -14.80 -57.00  30.00   80
;
_diffrn_measurement_device 'four-circle diffractometer'
_diffrn_measurement_device_type 'SuperNova, Dual, Cu at home/near, HyPix'
_diffrn_measurement_method '\w scans'
_diffrn_orient_matrix_type 'CrysAlisPro convention (1999,Acta A55,543-557)'
_diffrn_orient_matrix_UB_11 -0.0094584000
_diffrn_orient_matrix_UB_12 -0.0233381000
_diffrn_orient_matrix_UB_13 0.0204416000
_diffrn_orient_matrix_UB_21 0.0337377000
_diffrn_orient_matrix_UB_22 -0.0082099000
_diffrn_orient_matrix_UB_23 -0.0539474000
_diffrn_orient_matrix_UB_31 0.0701132000
_diffrn_orient_matrix_UB_32 0.0007943000
_diffrn_orient_matrix_UB_33 0.0425684000
_diffrn_radiation_monochromator mirror
_diffrn_radiation_probe x-ray
_diffrn_radiation_type 'Mo K\a'
_diffrn_radiation_wavelength 0.71073
_diffrn_reflns_av_R_equivalents 0.0535
_diffrn_reflns_av_unetI/netI 0.0687
_diffrn_reflns_Laue_measured_fraction_full 1.000
_diffrn_reflns_Laue_measured_fraction_max 0.843
_diffrn_reflns_limit_h_max 12
_diffrn_reflns_limit_h_min -11
_diffrn_reflns_limit_k_max 38
_diffrn_reflns_limit_k_min -38
_diffrn_reflns_limit_l_max 13
_diffrn_reflns_limit_l_min -13
_diffrn_reflns_number 23391
_diffrn_reflns_point_group_measured_fraction_full 1.000
_diffrn_reflns_point_group_measured_fraction_max 0.843
_diffrn_reflns_theta_full 25.242
_diffrn_reflns_theta_max 30.009
_diffrn_reflns_theta_min 2.177
_diffrn_source 'micro-focus sealed X-ray tube'
_diffrn_source_type 'SuperNova (Mo) X-ray Source'
_exptl_absorpt_coefficient_mu 0.967
_exptl_absorpt_correction_T_max 1.00000
_exptl_absorpt_correction_T_min 0.97289
_exptl_absorpt_correction_type multi-scan
_exptl_absorpt_process_details
;
CrysAlisPro 1.171.41.93a (Rigaku Oxford Diffraction, 2020)
Empirical absorption correction using spherical harmonics,
implemented in SCALE3 ABSPACK scaling algorithm.
;
_exptl_crystal_colour 'dull green'
_exptl_crystal_colour_lustre dull
_exptl_crystal_colour_primary green
_exptl_crystal_density_diffrn 1.529
_exptl_crystal_description plate
_exptl_crystal_F_000 1232
_exptl_crystal_preparation 'Magnetic properties'
_exptl_crystal_recrystallization_method 'Re-crystallisation from solvent: Ethanol'
_exptl_crystal_size_max 0.03
_exptl_crystal_size_mid 0.02
_exptl_crystal_size_min 0.01
_refine_diff_density_max 0.368
_refine_diff_density_min -0.423
_refine_diff_density_rms 0.078
_refine_ls_extinction_method none
_refine_ls_goodness_of_fit_ref 1.058
_refine_ls_hydrogen_treatment constr
_refine_ls_matrix_type full
_refine_ls_number_parameters 352
_refine_ls_number_reflns 6403
_refine_ls_number_restraints 0
_refine_ls_restrained_S_all 1.058
_refine_ls_R_factor_all 0.0810
_refine_ls_R_factor_gt 0.0451
_refine_ls_shift/su_max 0.002
_refine_ls_shift/su_mean 0.000
_refine_ls_structure_factor_coef Fsqd
_refine_ls_weighting_details 'w=1/[\s^2^(Fo^2^)+(0.0467P)^2^+0.0974P] where P=(Fo^2^+2Fc^2^)/3'
_refine_ls_weighting_scheme calc
_refine_ls_wR_factor_gt 0.0965
_refine_ls_wR_factor_ref 0.1068
_reflns_Friedel_coverage 0.000
_reflns_number_gt 4382
_reflns_number_total 6403
_reflns_threshold_expression 'I > 2\s(I)'
_cod_data_source_file d3dt02359a2.cif
_cod_data_source_block Compound3
_cod_depositor_comments 'Adding full bibliography for 7714962--7714964.cif.'
_cod_database_code 7714964
_shelx_shelxl_version_number 2018/3
_chemical_oxdiff_formula Cu2Dy1C20H20N2O4Cl2
_shelx_space_group_comment
;
The symmetry employed for this shelxl refinement is uniquely defined
by the following loop, which should always be used as a source of
symmetry information in preference to the above space-group names.
They are only intended as comments.
;
_shelx_estimated_absorpt_t_max 0.990
_shelx_estimated_absorpt_t_min 0.972
_reflns_odcompleteness_completeness 99.96
_reflns_odcompleteness_iscentric 1
_reflns_odcompleteness_theta 26.32
_olex2_refinement_description
;
1. Fixed Uiso
 At 1.2 times of:
  All C(H) groups, All N(H,H) groups
2.a Riding coordinates:
 N117(H11A,H11B)
2.b Aromatic/amide H refined with riding coordinates:
 C112(H112), C115(H115), C14(H14), C113(H113), C116(H116), C15(H15), C39(H39),
 C33(H33), C24(H24), C30(H30), C16(H16), C34(H34), C27(H27), C25(H25), C29(H29),
  C26(H26), C38(H38), C36(H36), C37(H37)
;
_olex2_submission_special_instructions 'No special instructions were received'
_oxdiff_exptl_absorpt_empirical_details
;
Empirical correction (ABSPACK) includes:
- Absorption correction using spherical harmonics
- Frame scaling
;
_oxdiff_exptl_absorpt_empirical_full_max 1.333
_oxdiff_exptl_absorpt_empirical_full_min 0.886

loop_
_space_group_symop_operation_xyz
'x, y, z'
'-x+1/2, y+1/2, -z+1/2'
'-x, -y, -z'
'x-1/2, -y-1/2, z-1/2'

loop_
_atom_site_label
_atom_site_type_symbol
_atom_site_fract_x
_atom_site_fract_y
_atom_site_fract_z
_atom_site_U_iso_or_equiv
_atom_site_adp_type
_atom_site_occupancy
_atom_site_site_symmetry_order
_atom_site_calc_flag
_atom_site_refinement_flags_posn
_atom_site_refinement_flags_adp
_atom_site_refinement_flags_occupancy
_atom_site_disorder_assembly
_atom_site_disorder_group
Ni01 Ni 0.73300(3) 0.59176(2) 0.66402(3) 0.02264(10) Uani 1 1 d . . . . .
S18 S 0.54145(6) 0.63345(2) 0.91547(7) 0.02298(15) Uani 1 1 d . . . . .
Cl03 Cl 0.83771(7) 0.58491(2) 0.47531(7) 0.02886(16) Uani 1 1 d . . . . .
O110 O 0.59390(18) 0.63018(6) 1.05881(18) 0.0285(4) Uani 1 1 d . . . . .
O19 O 0.42913(18) 0.60110(6) 0.85677(19) 0.0293(4) Uani 1 1 d . . . . .
N21 N 0.5237(2) 0.57842(7) 0.5798(2) 0.0236(5) Uani 1 1 d . . . . .
N17 N 0.6744(2) 0.62681(7) 0.8306(2) 0.0217(5) Uani 1 1 d . . . . .
N22 N 0.7206(2) 0.52574(7) 0.7256(2) 0.0234(5) Uani 1 1 d . . . . .
N11 N 0.8974(2) 0.63315(7) 0.7775(2) 0.0247(5) Uani 1 1 d . . . . .
N13 N 0.8446(2) 0.68066(8) 0.9602(2) 0.0250(5) Uani 1 1 d . . . . .
N117 N 0.2965(2) 0.82155(8) 0.7806(3) 0.0367(6) Uani 1 1 d . . . . .
H11A H 0.256887 0.836022 0.706825 0.044 Uiso 1 1 d R U . . .
H11B H 0.290357 0.839172 0.850135 0.044 Uiso 1 1 d R U . . .
C12 C 0.8077(3) 0.64870(9) 0.8629(3) 0.0214(5) Uani 1 1 d . . . . .
C111 C 0.4717(2) 0.68994(9) 0.8800(3) 0.0217(5) Uani 1 1 d . . . . .
C40 C 0.4308(3) 0.60931(10) 0.5030(3) 0.0254(6) Uani 1 1 d . . . . .
C114 C 0.3533(3) 0.77865(9) 0.8152(3) 0.0262(6) Uani 1 1 d . . . . .
C112 C 0.4005(3) 0.69982(9) 0.7494(3) 0.0249(6) Uani 1 1 d . . . . .
H112 H 0.392336 0.676540 0.682597 0.030 Uiso 1 1 calc R U . . .
C32 C 0.4706(3) 0.53961(10) 0.6257(3) 0.0265(6) Uani 1 1 d . . . . .
C23 C 0.8357(3) 0.49792(9) 0.7862(3) 0.0252(6) Uani 1 1 d . . . . .
C31 C 0.5825(3) 0.50906(9) 0.7070(3) 0.0260(6) Uani 1 1 d . . . . .
C35 C 0.2757(3) 0.60117(10) 0.4771(3) 0.0304(7) Uani 1 1 d . . . . .
C28 C 0.8085(3) 0.45277(10) 0.8350(3) 0.0310(6) Uani 1 1 d . . . . .
C115 C 0.4227(3) 0.76789(9) 0.9472(3) 0.0281(6) Uani 1 1 d . . . . .
H115 H 0.428958 0.790779 1.014952 0.034 Uiso 1 1 calc R U . . .
C14 C 0.9822(3) 0.69706(9) 0.9720(3) 0.0282(6) Uani 1 1 d . . . . .
H14 H 1.013695 0.719139 1.040109 0.034 Uiso 1 1 calc R U . . .
C113 C 0.3422(3) 0.74323(9) 0.7172(3) 0.0264(6) Uani 1 1 d . . . . .
H113 H 0.294089 0.749378 0.628571 0.032 Uiso 1 1 calc R U . . .
C116 C 0.4819(3) 0.72433(9) 0.9789(3) 0.0256(6) Uani 1 1 d . . . . .
H116 H 0.529153 0.717802 1.067591 0.031 Uiso 1 1 calc R U . . .
C15 C 1.0811(3) 0.68363(10) 0.8904(3) 0.0318(7) Uani 1 1 d . . . . .
H15 H 1.176923 0.696232 0.901222 0.038 Uiso 1 1 calc R U . . .
C39 C 0.4893(3) 0.64895(10) 0.4494(3) 0.0291(6) Uani 1 1 d . . . . .
H39 H 0.592062 0.653826 0.465157 0.035 Uiso 1 1 calc R U . . .
C33 C 0.3187(3) 0.52851(10) 0.5965(3) 0.0313(7) Uani 1 1 d . . . . .
H33 H 0.283637 0.500149 0.625856 0.038 Uiso 1 1 calc R U . . .
C24 C 0.9818(3) 0.51379(10) 0.7959(3) 0.0291(6) Uani 1 1 d . . . . .
H24 H 1.000490 0.543850 0.765267 0.035 Uiso 1 1 calc R U . . .
C30 C 0.5491(3) 0.46537(10) 0.7576(3) 0.0343(7) Uani 1 1 d . . . . .
H30 H 0.450650 0.454981 0.746345 0.041 Uiso 1 1 calc R U . . .
C16 C 1.0328(3) 0.65086(10) 0.7924(3) 0.0309(7) Uani 1 1 d . . . . .
H16 H 1.097065 0.640821 0.734807 0.037 Uiso 1 1 calc R U . . .
C34 C 0.2236(3) 0.55969(11) 0.5249(3) 0.0362(7) Uani 1 1 d . . . . .
H34 H 0.121820 0.553171 0.507416 0.043 Uiso 1 1 calc R U . . .
C27 C 0.9301(4) 0.42480(11) 0.8894(3) 0.0408(8) Uani 1 1 d . . . . .
H27 H 0.913916 0.394768 0.921629 0.049 Uiso 1 1 calc R U . . .
C25 C 1.0965(3) 0.48564(10) 0.8496(3) 0.0357(7) Uani 1 1 d . . . . .
H25 H 1.194185 0.496357 0.855828 0.043 Uiso 1 1 calc R U . . .
C29 C 0.6600(3) 0.43831(10) 0.8229(3) 0.0374(7) Uani 1 1 d . . . . .
H29 H 0.637747 0.409681 0.860530 0.045 Uiso 1 1 calc R U . . .
C26 C 1.0698(4) 0.44052(11) 0.8961(3) 0.0419(8) Uani 1 1 d . . . . .
H26 H 1.149790 0.421233 0.931917 0.050 Uiso 1 1 calc R U . . .
C38 C 0.3985(3) 0.68038(11) 0.3749(3) 0.0358(7) Uani 1 1 d . . . . .
H38 H 0.438687 0.706359 0.337013 0.043 Uiso 1 1 calc R U . . .
C36 C 0.1843(3) 0.63559(11) 0.4026(3) 0.0380(7) Uani 1 1 d . . . . .
H36 H 0.081215 0.631612 0.386600 0.046 Uiso 1 1 calc R U . . .
C37 C 0.2434(3) 0.67395(12) 0.3544(3) 0.0417(8) Uani 1 1 d . . . . .
H37 H 0.180852 0.696569 0.306800 0.050 Uiso 1 1 calc R U . . .

loop_
_atom_site_aniso_label
_atom_site_aniso_U_11
_atom_site_aniso_U_22
_atom_site_aniso_U_33
_atom_site_aniso_U_23
_atom_site_aniso_U_13
_atom_site_aniso_U_12
Ni01 0.01768(17) 0.02245(19) 0.0281(2) 0.00012(15) 0.00486(14) -0.00108(13)
S18 0.0174(3) 0.0250(4) 0.0271(4) 0.0005(3) 0.0052(3) -0.0015(2)
Cl03 0.0243(3) 0.0320(4) 0.0319(4) 0.0022(3) 0.0095(3) -0.0003(3)
O110 0.0269(9) 0.0331(11) 0.0255(10) 0.0054(8) 0.0048(8) -0.0010(8)
O19 0.0196(9) 0.0303(11) 0.0392(12) -0.0029(9) 0.0086(8) -0.0065(7)
N21 0.0202(10) 0.0250(12) 0.0261(13) -0.0062(10) 0.0053(9) -0.0008(9)
N17 0.0153(9) 0.0215(11) 0.0284(12) -0.0042(9) 0.0040(9) 0.0004(8)
N22 0.0258(11) 0.0214(12) 0.0248(12) -0.0023(9) 0.0093(10) -0.0016(9)
N11 0.0207(10) 0.0265(12) 0.0278(13) 0.0001(10) 0.0071(9) 0.0007(9)
N13 0.0201(10) 0.0269(13) 0.0279(13) -0.0026(10) 0.0036(9) -0.0026(9)
N117 0.0451(14) 0.0283(14) 0.0342(14) 0.0000(11) -0.0001(12) 0.0117(11)
C12 0.0209(12) 0.0180(13) 0.0254(14) 0.0048(11) 0.0046(11) 0.0026(10)
C111 0.0176(11) 0.0223(14) 0.0266(14) -0.0002(11) 0.0079(11) 0.0007(10)
C40 0.0197(12) 0.0331(15) 0.0232(14) -0.0088(12) 0.0034(11) 0.0027(11)
C114 0.0203(12) 0.0269(15) 0.0321(16) 0.0010(12) 0.0069(12) 0.0003(11)
C112 0.0225(13) 0.0269(15) 0.0267(15) -0.0051(12) 0.0079(12) -0.0018(11)
C32 0.0249(13) 0.0278(15) 0.0285(15) -0.0080(12) 0.0090(12) -0.0048(11)
C23 0.0325(14) 0.0235(14) 0.0203(14) -0.0003(11) 0.0068(12) 0.0048(11)
C31 0.0267(13) 0.0255(15) 0.0281(15) -0.0077(12) 0.0112(12) -0.0042(11)
C35 0.0193(13) 0.0419(18) 0.0302(16) -0.0127(13) 0.0048(12) 0.0014(12)
C28 0.0485(17) 0.0233(15) 0.0218(15) -0.0005(11) 0.0077(13) -0.0006(13)
C115 0.0278(13) 0.0263(15) 0.0296(16) -0.0074(12) 0.0035(12) -0.0026(11)
C14 0.0230(13) 0.0284(15) 0.0319(16) -0.0023(12) 0.0011(12) -0.0055(11)
C113 0.0240(13) 0.0319(15) 0.0236(15) 0.0008(12) 0.0050(12) 0.0002(11)
C116 0.0187(12) 0.0351(16) 0.0224(14) -0.0014(12) 0.0018(11) -0.0005(11)
C15 0.0217(13) 0.0364(17) 0.0379(17) -0.0018(14) 0.0069(13) -0.0055(12)
C39 0.0219(13) 0.0368(16) 0.0285(15) -0.0018(13) 0.0036(12) 0.0038(12)
C33 0.0244(13) 0.0317(16) 0.0409(18) -0.0095(13) 0.0144(13) -0.0100(12)
C24 0.0310(14) 0.0280(16) 0.0293(16) 0.0005(12) 0.0078(12) 0.0047(12)
C30 0.0394(16) 0.0284(16) 0.0389(18) -0.0044(13) 0.0177(14) -0.0090(13)
C16 0.0215(13) 0.0379(17) 0.0357(17) 0.0022(13) 0.0118(12) -0.0018(12)
C34 0.0209(13) 0.0460(19) 0.0432(19) -0.0159(15) 0.0098(13) -0.0051(13)
C27 0.062(2) 0.0290(17) 0.0303(17) 0.0057(13) 0.0051(16) 0.0091(15)
C25 0.0350(15) 0.0405(19) 0.0312(17) -0.0018(14) 0.0043(13) 0.0098(13)
C29 0.0566(19) 0.0242(16) 0.0345(18) 0.0011(13) 0.0168(15) -0.0052(14)
C26 0.055(2) 0.0379(19) 0.0304(17) 0.0064(14) 0.0017(15) 0.0195(15)
C38 0.0353(16) 0.0398(18) 0.0325(17) 0.0004(14) 0.0066(14) 0.0060(13)
C36 0.0232(14) 0.052(2) 0.0374(18) -0.0066(15) 0.0005(13) 0.0044(13)
C37 0.0333(16) 0.052(2) 0.0368(19) 0.0009(15) -0.0024(14) 0.0166(15)

loop_
_atom_type_symbol
_atom_type_description
_atom_type_scat_dispersion_real
_atom_type_scat_dispersion_imag
_atom_type_scat_source
C C 0.0033 0.0016 'International Tables Vol C Tables 4.2.6.8 and 6.1.1.4'
H H 0.0000 0.0000 'International Tables Vol C Tables 4.2.6.8 and 6.1.1.4'
Cl Cl 0.1484 0.1585 'International Tables Vol C Tables 4.2.6.8 and 6.1.1.4'
N N 0.0061 0.0033 'International Tables Vol C Tables 4.2.6.8 and 6.1.1.4'
Ni Ni 0.3393 1.1124 'International Tables Vol C Tables 4.2.6.8 and 6.1.1.4'
O O 0.0106 0.0060 'International Tables Vol C Tables 4.2.6.8 and 6.1.1.4'
S S 0.1246 0.1234 'International Tables Vol C Tables 4.2.6.8 and 6.1.1.4'

loop_
_geom_angle_atom_site_label_1
_geom_angle_atom_site_label_2
_geom_angle_atom_site_label_3
_geom_angle
_geom_angle_site_symmetry_1
_geom_angle_site_symmetry_3
_geom_angle_publ_flag
N21 Ni01 Cl03 98.33(6) . . ?
N21 Ni01 N17 93.92(8) . . ?
N21 Ni01 N22 81.25(9) . . ?
N21 Ni01 N11 152.67(8) . . ?
N17 Ni01 Cl03 155.20(6) . . ?
N22 Ni01 Cl03 103.35(6) . . ?
N22 Ni01 N17 99.76(8) . . ?
N22 Ni01 N11 116.20(9) . . ?
N11 Ni01 Cl03 97.66(6) . . ?
N11 Ni01 N17 63.63(8) . . ?
O110 S18 N17 111.52(11) . . ?
O110 S18 C111 108.09(12) . . ?
O19 S18 O110 117.47(11) . . ?
O19 S18 N17 105.21(11) . . ?
O19 S18 C111 107.49(11) . . ?
N17 S18 C111 106.49(11) . . ?
C40 N21 Ni01 125.09(18) . . ?
C32 N21 Ni01 113.41(17) . . ?
C32 N21 C40 120.3(2) . . ?
S18 N17 Ni01 142.88(12) . . ?
C12 N17 Ni01 93.79(15) . . ?
C12 N17 S18 123.32(18) . . ?
C23 N22 Ni01 127.06(17) . . ?
C31 N22 Ni01 113.47(17) . . ?
C31 N22 C23 119.4(2) . . ?
C12 N11 Ni01 94.04(15) . . ?
C16 N11 Ni01 148.27(19) . . ?
C16 N11 C12 117.4(2) . . ?
C14 N13 C12 115.0(2) . . ?
H11A N117 H11B 109.3 . . ?
C114 N117 H11A 137.2 . . ?
C114 N117 H11B 113.2 . . ?
N17 C12 N11 108.4(2) . . ?
N13 C12 N17 126.3(2) . . ?
N13 C12 N11 125.3(2) . . ?
C112 C111 S18 118.4(2) . . ?
C112 C111 C116 119.5(2) . . ?
C116 C111 S18 122.1(2) . . ?
N21 C40 C35 120.3(3) . . ?
N21 C40 C39 119.7(2) . . ?
C39 C40 C35 120.1(2) . . ?
N117 C114 C115 122.2(3) . . ?
N117 C114 C113 119.8(3) . . ?
C115 C114 C113 118.0(2) . . ?
C111 C112 H112 119.7 . . ?
C113 C112 C111 120.6(2) . . ?
C113 C112 H112 119.7 . . ?
N21 C32 C31 115.1(2) . . ?
N21 C32 C33 121.7(3) . . ?
C33 C32 C31 123.2(3) . . ?
N22 C23 C28 120.7(2) . . ?
N22 C23 C24 119.6(2) . . ?
C24 C23 C28 119.6(2) . . ?
N22 C31 C32 114.6(2) . . ?
N22 C31 C30 121.9(3) . . ?
C30 C31 C32 123.5(2) . . ?
C34 C35 C40 117.9(3) . . ?
C34 C35 C36 124.4(3) . . ?
C36 C35 C40 117.6(3) . . ?
C27 C28 C23 118.5(3) . . ?
C27 C28 C29 123.9(3) . . ?
C29 C28 C23 117.6(3) . . ?
C114 C115 H115 119.5 . . ?
C116 C115 C114 121.0(2) . . ?
C116 C115 H115 119.5 . . ?
N13 C14 H14 118.0 . . ?
N13 C14 C15 124.1(3) . . ?
C15 C14 H14 118.0 . . ?
C114 C113 H113 119.6 . . ?
C112 C113 C114 120.8(3) . . ?
C112 C113 H113 119.6 . . ?
C111 C116 H116 120.0 . . ?
C115 C116 C111 120.1(2) . . ?
C115 C116 H116 120.0 . . ?
C14 C15 H15 121.6 . . ?
C16 C15 C14 116.8(2) . . ?
C16 C15 H15 121.6 . . ?
C40 C39 H39 119.8 . . ?
C38 C39 C40 120.5(2) . . ?
C38 C39 H39 119.8 . . ?
C32 C33 H33 120.6 . . ?
C34 C33 C32 118.8(3) . . ?
C34 C33 H33 120.6 . . ?
C23 C24 H24 120.0 . . ?
C25 C24 C23 120.0(3) . . ?
C25 C24 H24 120.0 . . ?
C31 C30 H30 120.3 . . ?
C29 C30 C31 119.5(3) . . ?
C29 C30 H30 120.3 . . ?
N11 C16 C15 121.4(2) . . ?
N11 C16 H16 119.3 . . ?
C15 C16 H16 119.3 . . ?
C35 C34 H34 119.6 . . ?
C33 C34 C35 120.8(2) . . ?
C33 C34 H34 119.6 . . ?
C28 C27 H27 119.6 . . ?
C26 C27 C28 120.9(3) . . ?
C26 C27 H27 119.6 . . ?
C24 C25 H25 119.8 . . ?
C24 C25 C26 120.5(3) . . ?
C26 C25 H25 119.8 . . ?
C28 C29 H29 119.7 . . ?
C30 C29 C28 120.5(3) . . ?
C30 C29 H29 119.7 . . ?
C27 C26 C25 120.5(3) . . ?
C27 C26 H26 119.7 . . ?
C25 C26 H26 119.7 . . ?
C39 C38 H38 120.0 . . ?
C39 C38 C37 120.0(3) . . ?
C37 C38 H38 120.0 . . ?
C35 C36 H36 119.5 . . ?
C37 C36 C35 121.1(3) . . ?
C37 C36 H36 119.5 . . ?
C38 C37 H37 119.7 . . ?
C36 C37 C38 120.6(3) . . ?
C36 C37 H37 119.7 . . ?

loop_
_geom_bond_atom_site_label_1
_geom_bond_atom_site_label_2
_geom_bond_distance
_geom_bond_site_symmetry_2
_geom_bond_publ_flag
Ni01 Cl03 2.2780(7) . ?
Ni01 N21 1.999(2) . ?
Ni01 N17 2.101(2) . ?
Ni01 N22 1.999(2) . ?
Ni01 N11 2.095(2) . ?
S18 O110 1.4405(19) . ?
S18 O19 1.4355(18) . ?
S18 N17 1.617(2) . ?
S18 C111 1.755(3) . ?
N21 C40 1.371(3) . ?
N21 C32 1.328(3) . ?
N17 C12 1.364(3) . ?
N22 C23 1.380(3) . ?
N22 C31 1.338(3) . ?
N11 C12 1.364(3) . ?
N11 C16 1.328(3) . ?
N13 C12 1.339(3) . ?
N13 C14 1.335(3) . ?
N117 H11A 0.8718 . ?
N117 H11B 0.8717 . ?
N117 C114 1.357(3) . ?
C111 C112 1.390(4) . ?
C111 C116 1.391(3) . ?
C40 C35 1.423(3) . ?
C40 C39 1.403(4) . ?
C114 C115 1.403(4) . ?
C114 C113 1.405(4) . ?
C112 H112 0.9400 . ?
C112 C113 1.371(4) . ?
C32 C31 1.483(4) . ?
C32 C33 1.412(3) . ?
C23 C28 1.421(4) . ?
C23 C24 1.404(4) . ?
C31 C30 1.405(4) . ?
C35 C34 1.396(4) . ?
C35 C36 1.421(4) . ?
C28 C27 1.406(4) . ?
C28 C29 1.411(4) . ?
C115 H115 0.9400 . ?
C115 C116 1.376(4) . ?
C14 H14 0.9400 . ?
C14 C15 1.380(4) . ?
C113 H113 0.9400 . ?
C116 H116 0.9400 . ?
C15 H15 0.9400 . ?
C15 C16 1.378(4) . ?
C39 H39 0.9400 . ?
C39 C38 1.361(4) . ?
C33 H33 0.9400 . ?
C33 C34 1.364(4) . ?
C24 H24 0.9400 . ?
C24 C25 1.362(4) . ?
C30 H30 0.9400 . ?
C30 C29 1.356(4) . ?
C16 H16 0.9400 . ?
C34 H34 0.9400 . ?
C27 H27 0.9400 . ?
C27 C26 1.351(4) . ?
C25 H25 0.9400 . ?
C25 C26 1.410(4) . ?
C29 H29 0.9400 . ?
C26 H26 0.9400 . ?
C38 H38 0.9400 . ?
C38 C37 1.416(4) . ?
C36 H36 0.9400 . ?
C36 C37 1.352(4) . ?
C37 H37 0.9400 . ?

loop_
_geom_torsion_atom_site_label_1
_geom_torsion_atom_site_label_2
_geom_torsion_atom_site_label_3
_geom_torsion_atom_site_label_4
_geom_torsion
_geom_torsion_site_symmetry_1
_geom_torsion_site_symmetry_2
_geom_torsion_site_symmetry_3
_geom_torsion_site_symmetry_4
_geom_torsion_publ_flag
Ni01 N21 C40 C35 -163.76(19) . . . . ?
Ni01 N21 C40 C39 16.5(3) . . . . ?
Ni01 N21 C32 C31 -12.0(3) . . . . ?
Ni01 N21 C32 C33 168.9(2) . . . . ?
Ni01 N17 C12 N11 -3.7(2) . . . . ?
Ni01 N17 C12 N13 175.2(2) . . . . ?
Ni01 N22 C23 C28 174.65(19) . . . . ?
Ni01 N22 C23 C24 -7.4(3) . . . . ?
Ni01 N22 C31 C32 9.3(3) . . . . ?
Ni01 N22 C31 C30 -172.6(2) . . . . ?
Ni01 N11 C12 N17 3.7(2) . . . . ?
Ni01 N11 C12 N13 -175.2(2) . . . . ?
Ni01 N11 C16 C15 172.0(2) . . . . ?
S18 N17 C12 N11 175.89(17) . . . . ?
S18 N17 C12 N13 -5.2(4) . . . . ?
S18 C111 C112 C113 178.98(19) . . . . ?
S18 C111 C116 C115 -178.58(19) . . . . ?
O110 S18 N17 Ni01 133.40(19) . . . . ?
O110 S18 N17 C12 -45.9(2) . . . . ?
O110 S18 C111 C112 -173.35(18) . . . . ?
O110 S18 C111 C116 4.7(2) . . . . ?
O19 S18 N17 Ni01 5.0(2) . . . . ?
O19 S18 N17 C12 -174.3(2) . . . . ?
O19 S18 C111 C112 -45.6(2) . . . . ?
O19 S18 C111 C116 132.5(2) . . . . ?
N21 C40 C35 C34 -4.0(4) . . . . ?
N21 C40 C35 C36 176.9(2) . . . . ?
N21 C40 C39 C38 -178.9(3) . . . . ?
N21 C32 C31 N22 1.8(3) . . . . ?
N21 C32 C31 C30 -176.3(2) . . . . ?
N21 C32 C33 C34 -3.2(4) . . . . ?
N17 S18 C111 C112 66.7(2) . . . . ?
N17 S18 C111 C116 -115.2(2) . . . . ?
N22 C23 C28 C27 176.7(3) . . . . ?
N22 C23 C28 C29 -2.0(4) . . . . ?
N22 C23 C24 C25 -176.8(3) . . . . ?
N22 C31 C30 C29 -2.6(4) . . . . ?
N13 C14 C15 C16 -0.7(4) . . . . ?
N117 C114 C115 C116 -178.8(2) . . . . ?
N117 C114 C113 C112 179.1(2) . . . . ?
C12 N11 C16 C15 0.1(4) . . . . ?
C12 N13 C14 C15 1.2(4) . . . . ?
C111 S18 N17 Ni01 -108.9(2) . . . . ?
C111 S18 N17 C12 71.8(2) . . . . ?
C111 C112 C113 C114 0.2(4) . . . . ?
C40 N21 C32 C31 179.8(2) . . . . ?
C40 N21 C32 C33 0.6(4) . . . . ?
C40 C35 C34 C33 1.4(4) . . . . ?
C40 C35 C36 C37 2.1(4) . . . . ?
C40 C39 C38 C37 1.9(4) . . . . ?
C114 C115 C116 C111 -0.8(4) . . . . ?
C112 C111 C116 C115 -0.5(4) . . . . ?
C32 N21 C40 C35 3.0(4) . . . . ?
C32 N21 C40 C39 -176.7(2) . . . . ?
C32 C31 C30 C29 175.4(3) . . . . ?
C32 C33 C34 C35 2.1(4) . . . . ?
C23 N22 C31 C32 -172.6(2) . . . . ?
C23 N22 C31 C30 5.5(4) . . . . ?
C23 C28 C27 C26 0.4(4) . . . . ?
C23 C28 C29 C30 5.0(4) . . . . ?
C23 C24 C25 C26 -0.1(4) . . . . ?
C31 N22 C23 C28 -3.2(4) . . . . ?
C31 N22 C23 C24 174.8(2) . . . . ?
C31 C32 C33 C34 177.7(3) . . . . ?
C31 C30 C29 C28 -2.8(4) . . . . ?
C35 C40 C39 C38 1.4(4) . . . . ?
C35 C36 C37 C38 1.2(5) . . . . ?
C28 C23 C24 C25 1.2(4) . . . . ?
C28 C27 C26 C25 0.7(5) . . . . ?
C115 C114 C113 C112 -1.5(4) . . . . ?
C14 N13 C12 N17 -179.9(2) . . . . ?
C14 N13 C12 N11 -1.1(4) . . . . ?
C14 C15 C16 N11 0.0(4) . . . . ?
C113 C114 C115 C116 1.8(4) . . . . ?
C116 C111 C112 C113 0.8(4) . . . . ?
C39 C40 C35 C34 175.7(3) . . . . ?
C39 C40 C35 C36 -3.3(4) . . . . ?
C39 C38 C37 C36 -3.3(5) . . . . ?
C33 C32 C31 N22 -179.1(2) . . . . ?
C33 C32 C31 C30 2.8(4) . . . . ?
C24 C23 C28 C27 -1.3(4) . . . . ?
C24 C23 C28 C29 -179.9(3) . . . . ?
C24 C25 C26 C27 -0.8(5) . . . . ?
C16 N11 C12 N17 179.5(2) . . . . ?
C16 N11 C12 N13 0.5(4) . . . . ?
C34 C35 C36 C37 -177.0(3) . . . . ?
C27 C28 C29 C30 -173.6(3) . . . . ?
C29 C28 C27 C26 178.9(3) . . . . ?
C36 C35 C34 C33 -179.6(3) . . . . ?
